data_1544475
loop_
_publ_author_name
'Zhang, Yan'
'Adnani, Navid'
'Braun, Doug R.'
'Ellis, Gregory A.'
'Barns, Kenneth J.'
'Parker-Nance, Shirley'
'Guzei, Ilia A.'
'Bugni, Tim S.'

_publ_section_title
;
 Micromonohalimanes A and B: Antibacterial Halimane-Type Diterpenoids from
 a Marine Micromonospora Species
;
_journal_name_full 'Journal of Natural Products'
_journal_paper_doi 10.1021/acs.jnatprod.6b00555
_journal_year 2016
_chemical_absolute_configuration ad
_chemical_formula_moiety 'C22 H34 O6, H2 O0.87, 0.13(O)'
_chemical_formula_sum 'C22 H36 O7'
_chemical_formula_weight 412.51
_space_group_crystal_system monoclinic
_space_group_IT_number 4
_space_group_name_Hall 'P 2yb'
_space_group_name_H-M_alt 'P 1 21 1'
_symmetry_space_group_name_Hall 'P 2yb'
_symmetry_space_group_name_H-M 'P 1 21 1'
_atom_sites_solution_hydrogens mixed
_atom_sites_solution_primary direct
_audit_creation_date 2015-08-21
_audit_creation_method
;
Olex2 1.2
(compiled 2015.02.20 svn.r3157 for OlexSys, GUI svn.r4998)
;
_cell_angle_alpha 90
_cell_angle_beta 90.987(3)
_cell_angle_gamma 90
_cell_formula_units_Z 2
_cell_length_a 9.2381(5)
_cell_length_b 6.9763(6)
_cell_length_c 16.8910(8)
_cell_measurement_reflns_used 9925
_cell_measurement_temperature 100
_cell_volume 1088.43(12)
_computing_molecular_graphics 'Olex2 (Dolomanov et al., 2009)'
_computing_publication_material 'Olex2 (Dolomanov et al., 2009)'
_computing_structure_refinement 'ShelXL (Sheldrick, 2008)'
_computing_structure_solution 'ShelXS (Sheldrick, 2008)'
_diffrn_ambient_temperature 100.01
_diffrn_detector_type 'CCD area detector'
_diffrn_measured_fraction_theta_full 1.000
_diffrn_measured_fraction_theta_max 0.991
_diffrn_measurement_device 'three-circle diffractometer'
_diffrn_radiation_collimation '0.5 mm double-pinhole'
_diffrn_radiation_monochromator 'equatorially mounted graphite'
_diffrn_radiation_probe x-ray
_diffrn_radiation_type CuK\a
_diffrn_radiation_wavelength 1.54178
_diffrn_reflns_av_R_equivalents 0.0195
_diffrn_reflns_av_unetI/netI 0.0121
_diffrn_reflns_Laue_measured_fraction_full 1.000
_diffrn_reflns_Laue_measured_fraction_max 0.991
_diffrn_reflns_limit_h_max 11
_diffrn_reflns_limit_h_min -11
_diffrn_reflns_limit_k_max 8
_diffrn_reflns_limit_k_min -8
_diffrn_reflns_limit_l_max 20
_diffrn_reflns_limit_l_min -20
_diffrn_reflns_number 23887
_diffrn_reflns_point_group_measured_fraction_full 0.940
_diffrn_reflns_point_group_measured_fraction_max 0.915
_diffrn_reflns_theta_full 67.000
_diffrn_reflns_theta_max 73.398
_diffrn_reflns_theta_min 2.616
_diffrn_source_type 'Siemens, K FFCU 2K 90'
_exptl_absorpt_coefficient_mu 0.759
_exptl_absorpt_correction_T_max 0.8920
_exptl_absorpt_correction_T_min 0.8209
_exptl_crystal_colour colourless
_exptl_crystal_colour_primary colourless
_exptl_crystal_density_diffrn 1.259
_exptl_crystal_description block
_exptl_crystal_F_000 448
_exptl_crystal_size_max 0.4
_exptl_crystal_size_mid 0.15
_exptl_crystal_size_min 0.15
_refine_diff_density_max 0.234
_refine_diff_density_min -0.170
_refine_diff_density_rms 0.039
_refine_ls_abs_structure_details
;
 Flack x determined using 1629 quotients [(I+)-(I-)]/[(I+)+(I-)]
 (Parsons, Flack and Wagner, Acta Cryst. B69 (2013) 249-259).
;
_refine_ls_abs_structure_Flack 0.03(4)
_refine_ls_extinction_method none
_refine_ls_goodness_of_fit_ref 1.032
_refine_ls_hydrogen_treatment mixed
_refine_ls_matrix_type full
_refine_ls_number_parameters 285
_refine_ls_number_reflns 4036
_refine_ls_number_restraints 4
_refine_ls_restrained_S_all 1.032
_refine_ls_R_factor_all 0.0301
_refine_ls_R_factor_gt 0.0297
_refine_ls_shift/su_max 0.000
_refine_ls_shift/su_mean 0.000
_refine_ls_structure_factor_coef Fsqd
_refine_ls_weighting_details 'w=1/[\s^2^(Fo^2^)+(0.0541P)^2^+0.2072P] where P=(Fo^2^+2Fc^2^)/3'
_refine_ls_weighting_scheme calc
_refine_ls_wR_factor_gt 0.0786
_refine_ls_wR_factor_ref 0.0790
_reflns_Friedel_coverage 0.702
_reflns_Friedel_fraction_full 0.867
_reflns_Friedel_fraction_max 0.825
_reflns_number_gt 3959
_reflns_number_total 4036
_reflns_threshold_expression 'I > 2\s(I)'
_cod_data_source_file np6b00555_si_002.cif
_cod_data_source_block bugni03
_cod_original_cell_volume 1088.43(13)
_cod_database_code 1544475
_shelx_space_group_comment
;
The symmetry employed for this shelxl refinement is uniquely defined
by the following loop, which should always be used as a source of
symmetry information in preference to the above space-group names.
They are only intended as comments.
;
_shelx_estimated_absorpt_t_max 0.895
_shelx_estimated_absorpt_t_min 0.751
_olex2_refinement_description
;
1. Fixed Uiso
 At 1.2 times of:
  All C(H) groups, All C(H,H) groups
 At 1.5 times of:
  All C(H,H,H) groups, All O(H) groups, All O(H,H) groups
2. Restrained distances
 O7-H7A = O7-H7B
 0.942 with sigma of 0.001
3. Uiso/Uaniso restraints and constraints
Uiso(O7A) = Uiso(O7B)
4. Others
 1*[Sof(O7)]+1*[Sof(O7A)]+1*[Sof(O7B)]=1 with esd of 0
5.a Ternary CH refined with riding coordinates:
 C7(H7), C11(H11), C16(H16), C20(H20)
5.b Secondary CH2 refined with riding coordinates:
 C4(H4A,H4B), C5(H5A,H5B), C6(H6A,H6B), C10(H10A,H10B), C15(H15A,H15B),
 C18(H18A,H18B)
5.c Aromatic/amide H refined with riding coordinates:
 C9(H9)
5.d Idealised Me refined as rotating group:
 C1(H1A,H1B,H1C), C2(H2A,H2B,H2C), C12(H12A,H12B,H12C), C14(H14A,H14B,H14C),
 C22(H22A,H22B,H22C)
5.e Idealised tetrahedral OH refined as rotating group:
 O3(H3), O4(H4)
;
_shelx_shelxl_version_number 2014/7
_olex2_submission_special_instructions 'No special instructions were received'

loop_
_space_group_symop_operation_xyz
'x, y, z'
'-x, y+1/2, -z'

loop_
_atom_site_label
_atom_site_type_symbol
_atom_site_fract_x
_atom_site_fract_y
_atom_site_fract_z
_atom_site_U_iso_or_equiv
_atom_site_adp_type
_atom_site_occupancy
_atom_site_site_symmetry_order
_atom_site_calc_flag
_atom_site_refinement_flags_posn
_atom_site_refinement_flags_occupancy
_atom_site_disorder_assembly
_atom_site_disorder_group
O1 O 0.05322(13) 0.8123(2) 0.62799(7) 0.0197(3) Uani 1 1 d . . . .
O2 O 0.03470(12) 0.49473(19) 0.64698(7) 0.0159(2) Uani 1 1 d . . . .
O3 O -0.18367(12) 0.28584(18) 0.56305(7) 0.0166(3) Uani 1 1 d . . . .
H3 H -0.0949 0.2699 0.5555 0.025 Uiso 1 1 calc GR . . .
O4 O -0.06838(12) 0.60229(19) 0.47782(6) 0.0176(3) Uani 1 1 d . . . .
H4 H -0.0824 0.5143 0.4446 0.026 Uiso 1 1 calc GR . . .
O5 O -0.36060(14) 0.6270(2) 0.41122(7) 0.0258(3) Uani 1 1 d . . . .
O6 O -0.43566(12) 0.5322(2) 0.52948(7) 0.0211(3) Uani 1 1 d . . . .
C1 C 0.4226(2) 0.3681(4) 0.80401(12) 0.0313(5) Uani 1 1 d . . . .
H1A H 0.3702 0.3367 0.7548 0.047 Uiso 1 1 calc GR . . .
H1B H 0.5201 0.3128 0.8027 0.047 Uiso 1 1 calc GR . . .
H1C H 0.4297 0.5076 0.8095 0.047 Uiso 1 1 calc GR . . .
C2 C 0.4287(2) 0.3313(4) 0.95048(11) 0.0324(5) Uani 1 1 d . . . .
H2A H 0.4459 0.4698 0.9533 0.049 Uiso 1 1 calc GR . . .
H2B H 0.5217 0.2638 0.9492 0.049 Uiso 1 1 calc GR . . .
H2C H 0.3750 0.2902 0.9970 0.049 Uiso 1 1 calc GR . . .
C3 C 0.34041(19) 0.2847(3) 0.87521(10) 0.0236(4) Uani 1 1 d . . . .
C4 C 0.3317(2) 0.0651(3) 0.86721(11) 0.0282(5) Uani 1 1 d . . . .
H4A H 0.4305 0.0136 0.8603 0.034 Uiso 1 1 calc R . . .
H4B H 0.2935 0.0110 0.9169 0.034 Uiso 1 1 calc R . . .
C5 C 0.23600(19) -0.0010(3) 0.79802(11) 0.0267(4) Uani 1 1 d . . . .
H5A H 0.2304 -0.1427 0.7975 0.032 Uiso 1 1 calc R . . .
H5B H 0.2783 0.0414 0.7475 0.032 Uiso 1 1 calc R . . .
C6 C 0.08426(19) 0.0836(3) 0.80611(11) 0.0219(4) Uani 1 1 d . . . .
H6A H 0.0403 0.0333 0.8550 0.026 Uiso 1 1 calc R . . .
H6B H 0.0232 0.0416 0.7606 0.026 Uiso 1 1 calc R . . .
C7 C 0.08530(18) 0.3041(3) 0.80938(9) 0.0171(3) Uani 1 1 d . . . .
H7 H 0.1266 0.3499 0.7584 0.021 Uiso 1 1 calc R . . .
C8 C 0.18770(18) 0.3721(3) 0.87564(10) 0.0193(4) Uani 1 1 d . . . .
C9 C 0.1495(2) 0.5061(3) 0.92741(10) 0.0231(4) Uani 1 1 d . . . .
H9 H 0.2151 0.5348 0.9697 0.028 Uiso 1 1 calc R . . .
C10 C 0.0101(2) 0.6139(3) 0.92331(10) 0.0236(4) Uani 1 1 d . . . .
H10A H 0.0287 0.7501 0.9364 0.028 Uiso 1 1 calc R . . .
H10B H -0.0563 0.5618 0.9634 0.028 Uiso 1 1 calc R . . .
C11 C -0.06310(19) 0.6014(3) 0.84133(9) 0.0190(4) Uani 1 1 d . . . .
H11 H -0.0001 0.6711 0.8033 0.023 Uiso 1 1 calc R . . .
C12 C -0.2093(2) 0.7052(3) 0.84234(11) 0.0237(4) Uani 1 1 d . . . .
H12A H -0.2773 0.6320 0.8744 0.036 Uiso 1 1 calc GR . . .
H12B H -0.2477 0.7168 0.7881 0.036 Uiso 1 1 calc GR . . .
H12C H -0.1963 0.8333 0.8652 0.036 Uiso 1 1 calc GR . . .
C13 C -0.07112(18) 0.3898(3) 0.81440(10) 0.0160(3) Uani 1 1 d . . . .
C14 C -0.15980(18) 0.2734(3) 0.87406(10) 0.0193(4) Uani 1 1 d . . . .
H14A H -0.2488 0.3432 0.8863 0.029 Uiso 1 1 calc GR . . .
H14B H -0.1024 0.2546 0.9228 0.029 Uiso 1 1 calc GR . . .
H14C H -0.1847 0.1485 0.8511 0.029 Uiso 1 1 calc GR . . .
C15 C -0.15071(17) 0.3711(3) 0.73295(9) 0.0160(3) Uani 1 1 d . . . .
H15A H -0.1304 0.2414 0.7121 0.019 Uiso 1 1 calc R . . .
H15B H -0.2560 0.3775 0.7426 0.019 Uiso 1 1 calc R . . .
C16 C -0.11730(16) 0.5146(3) 0.66773(9) 0.0150(3) Uani 1 1 d . . . .
H16 H -0.1364 0.6479 0.6866 0.018 Uiso 1 1 calc R . . .
C17 C -0.20758(17) 0.4738(3) 0.59237(9) 0.0150(3) Uani 1 1 d . . . .
C18 C -0.37008(17) 0.4923(3) 0.60715(9) 0.0174(3) Uani 1 1 d . . . .
H18A H -0.4090 0.3719 0.6294 0.021 Uiso 1 1 calc R . . .
H18B H -0.3892 0.5984 0.6445 0.021 Uiso 1 1 calc R . . .
C19 C -0.33471(18) 0.5973(3) 0.48024(10) 0.0190(4) Uani 1 1 d . . . .
C20 C -0.19111(17) 0.6216(3) 0.52510(9) 0.0160(3) Uani 1 1 d . . . .
H20 H -0.1894 0.7525 0.5492 0.019 Uiso 1 1 calc R . . .
C21 C 0.10791(18) 0.6546(3) 0.62942(9) 0.0167(4) Uani 1 1 d . . . .
C22 C 0.26370(18) 0.6132(3) 0.61343(10) 0.0221(4) Uani 1 1 d . . . .
H22A H 0.2827 0.4763 0.6216 0.033 Uiso 1 1 calc GR . . .
H22B H 0.3253 0.6885 0.6496 0.033 Uiso 1 1 calc GR . . .
H22C H 0.2851 0.6476 0.5586 0.033 Uiso 1 1 calc GR . . .
O7 O -0.3443(2) -0.0374(3) 0.63393(12) 0.0271(4) Uani 0.867(4) 1 d D P A 1
H7A H -0.278(2) 0.055(3) 0.6169(15) 0.041 Uiso 1 1 d DR . B 1
H7B H -0.4377(13) 0.013(4) 0.6248(15) 0.041 Uiso 1 1 d DR . C 1
O7A O -0.294(2) -0.071(3) 0.6532(10) 0.009(3) Uiso 0.071(3) 1 d . P D 2
O7B O -0.4098(17) -0.024(3) 0.7025(9) 0.009(3) Uiso 0.062(2) 1 d . P E 3

loop_
_atom_site_aniso_label
_atom_site_aniso_U_11
_atom_site_aniso_U_22
_atom_site_aniso_U_33
_atom_site_aniso_U_23
_atom_site_aniso_U_13
_atom_site_aniso_U_12
O1 0.0214(6) 0.0200(7) 0.0179(6) 0.0010(5) 0.0025(4) -0.0024(5)
O2 0.0142(5) 0.0192(6) 0.0141(5) 0.0017(5) 0.0013(4) -0.0019(5)
O3 0.0142(5) 0.0195(7) 0.0161(5) -0.0019(5) 0.0016(4) 0.0000(5)
O4 0.0172(6) 0.0215(7) 0.0141(5) -0.0019(5) 0.0043(4) -0.0024(5)
O5 0.0245(6) 0.0372(8) 0.0158(6) 0.0034(6) -0.0011(5) 0.0057(6)
O6 0.0153(5) 0.0328(8) 0.0151(6) 0.0012(5) 0.0000(4) 0.0025(5)
C1 0.0196(8) 0.0524(14) 0.0219(9) 0.0108(9) 0.0003(7) -0.0068(9)
C2 0.0231(9) 0.0530(15) 0.0209(9) 0.0055(9) -0.0056(7) -0.0063(9)
C3 0.0166(8) 0.0383(12) 0.0159(8) 0.0056(8) -0.0012(6) -0.0050(8)
C4 0.0207(8) 0.0399(13) 0.0241(9) 0.0075(8) -0.0006(7) 0.0046(8)
C5 0.0238(9) 0.0304(11) 0.0259(9) -0.0007(8) 0.0015(7) 0.0041(8)
C6 0.0201(8) 0.0232(10) 0.0225(8) -0.0016(7) -0.0012(6) -0.0003(7)
C7 0.0171(7) 0.0221(9) 0.0122(7) 0.0007(7) 0.0003(6) -0.0030(7)
C8 0.0188(8) 0.0260(10) 0.0131(8) 0.0051(7) -0.0017(6) -0.0061(7)
C9 0.0270(9) 0.0284(10) 0.0137(7) 0.0016(7) -0.0046(6) -0.0093(8)
C10 0.0323(9) 0.0238(10) 0.0145(8) -0.0027(8) -0.0008(7) -0.0046(8)
C11 0.0227(8) 0.0205(9) 0.0137(7) -0.0008(7) 0.0007(6) -0.0035(7)
C12 0.0286(9) 0.0234(10) 0.0194(8) -0.0027(7) 0.0041(7) 0.0005(8)
C13 0.0171(7) 0.0196(9) 0.0113(7) 0.0010(6) 0.0003(6) -0.0018(7)
C14 0.0190(8) 0.0237(10) 0.0152(7) 0.0021(7) 0.0022(6) -0.0027(7)
C15 0.0154(7) 0.0197(9) 0.0131(8) 0.0004(6) 0.0013(6) -0.0033(7)
C16 0.0135(7) 0.0193(9) 0.0123(7) -0.0006(6) 0.0014(6) -0.0006(7)
C17 0.0152(7) 0.0178(9) 0.0119(7) -0.0007(6) 0.0023(6) 0.0001(6)
C18 0.0149(7) 0.0242(10) 0.0132(7) 0.0003(7) 0.0014(6) 0.0005(7)
C19 0.0180(8) 0.0216(9) 0.0173(8) -0.0014(7) 0.0011(6) 0.0046(7)
C20 0.0168(7) 0.0195(9) 0.0116(7) 0.0003(6) 0.0019(6) 0.0012(7)
C21 0.0188(8) 0.0223(10) 0.0091(7) 0.0004(6) -0.0002(5) -0.0047(7)
C22 0.0166(8) 0.0275(10) 0.0221(8) 0.0062(8) 0.0017(6) -0.0023(8)
O7 0.0241(9) 0.0221(9) 0.0348(10) 0.0022(7) -0.0019(8) -0.0003(7)

loop_
_atom_type_symbol
_atom_type_description
_atom_type_scat_dispersion_real
_atom_type_scat_dispersion_imag
_atom_type_scat_source
C C 0.0181 0.0091 'International Tables Vol C Tables 4.2.6.8 and 6.1.1.4'
H H 0.0000 0.0000 'International Tables Vol C Tables 4.2.6.8 and 6.1.1.4'
O O 0.0492 0.0322 'International Tables Vol C Tables 4.2.6.8 and 6.1.1.4'

loop_
_geom_angle_atom_site_label_1
_geom_angle_atom_site_label_2
_geom_angle_atom_site_label_3
_geom_angle
C21 O2 C16 117.72(14)
C17 O3 H3 109.5
C20 O4 H4 109.5
C19 O6 C18 109.84(12)
H1A C1 H1B 109.5
H1A C1 H1C 109.5
H1B C1 H1C 109.5
C3 C1 H1A 109.5
C3 C1 H1B 109.5
C3 C1 H1C 109.5
H2A C2 H2B 109.5
H2A C2 H2C 109.5
H2B C2 H2C 109.5
C3 C2 H2A 109.5
C3 C2 H2B 109.5
C3 C2 H2C 109.5
C2 C3 C1 107.65(16)
C2 C3 C4 108.08(17)
C2 C3 C8 112.76(17)
C4 C3 C1 109.38(18)
C8 C3 C1 108.50(16)
C8 C3 C4 110.38(16)
C3 C4 H4A 108.9
C3 C4 H4B 108.9
H4A C4 H4B 107.7
C5 C4 C3 113.40(16)
C5 C4 H4A 108.9
C5 C4 H4B 108.9
C4 C5 H5A 109.8
C4 C5 H5B 109.8
C4 C5 C6 109.57(16)
H5A C5 H5B 108.2
C6 C5 H5A 109.8
C6 C5 H5B 109.8
C5 C6 H6A 109.1
C5 C6 H6B 109.1
C5 C6 C7 112.57(16)
H6A C6 H6B 107.8
C7 C6 H6A 109.1
C7 C6 H6B 109.1
C6 C7 H7 106.9
C6 C7 C13 112.19(15)
C8 C7 C6 109.86(15)
C8 C7 H7 106.9
C8 C7 C13 113.68(14)
C13 C7 H7 106.9
C7 C8 C3 115.46(16)
C9 C8 C3 122.38(16)
C9 C8 C7 122.05(16)
C8 C9 H9 117.9
C8 C9 C10 124.19(16)
C10 C9 H9 117.9
C9 C10 H10A 109.1
C9 C10 H10B 109.1
C9 C10 C11 112.36(15)
H10A C10 H10B 107.9
C11 C10 H10A 109.1
C11 C10 H10B 109.1
C10 C11 H11 107.5
C10 C11 C13 109.75(15)
C12 C11 C10 109.78(14)
C12 C11 H11 107.5
C12 C11 C13 114.62(15)
C13 C11 H11 107.5
C11 C12 H12A 109.5
C11 C12 H12B 109.5
C11 C12 H12C 109.5
H12A C12 H12B 109.5
H12A C12 H12C 109.5
H12B C12 H12C 109.5
C11 C13 C7 109.90(14)
C11 C13 C15 111.09(14)
C14 C13 C7 109.61(15)
C14 C13 C11 109.51(14)
C14 C13 C15 106.62(13)
C15 C13 C7 110.04(13)
C13 C14 H14A 109.5
C13 C14 H14B 109.5
C13 C14 H14C 109.5
H14A C14 H14B 109.5
H14A C14 H14C 109.5
H14B C14 H14C 109.5
C13 C15 H15A 107.5
C13 C15 H15B 107.5
H15A C15 H15B 107.0
C16 C15 C13 119.09(14)
C16 C15 H15A 107.5
C16 C15 H15B 107.5
O2 C16 C15 108.58(13)
O2 C16 H16 109.9
O2 C16 C17 107.11(12)
C15 C16 H16 109.9
C15 C16 C17 111.29(14)
C17 C16 H16 109.9
O3 C17 C16 112.01(13)
O3 C17 C18 107.08(13)
O3 C17 C20 110.00(13)
C16 C17 C20 115.27(14)
C18 C17 C16 111.65(13)
C18 C17 C20 99.95(13)
O6 C18 C17 105.19(12)
O6 C18 H18A 110.7
O6 C18 H18B 110.7
C17 C18 H18A 110.7
C17 C18 H18B 110.7
H18A C18 H18B 108.8
O5 C19 O6 122.05(16)
O5 C19 C20 128.19(16)
O6 C19 C20 109.75(14)
O4 C20 C17 116.44(14)
O4 C20 C19 114.24(13)
O4 C20 H20 108.1
C17 C20 H20 108.1
C19 C20 C17 101.28(14)
C19 C20 H20 108.1
O1 C21 O2 123.27(15)
O1 C21 C22 125.02(16)
O2 C21 C22 111.70(16)
C21 C22 H22A 109.5
C21 C22 H22B 109.5
C21 C22 H22C 109.5
H22A C22 H22B 109.5
H22A C22 H22C 109.5
H22B C22 H22C 109.5
H7A O7 H7B 107(2)

loop_
_geom_bond_atom_site_label_1
_geom_bond_atom_site_label_2
_geom_bond_distance
O1 C21 1.211(2)
O2 C16 1.4597(18)
O2 C21 1.340(2)
O3 H3 0.8400
O3 C17 1.420(2)
O4 H4 0.8400
O4 C20 1.4044(19)
O5 C19 1.204(2)
O6 C18 1.4621(19)
O6 C19 1.340(2)
C1 H1A 0.9800
C1 H1B 0.9800
C1 H1C 0.9800
C1 C3 1.547(2)
C2 H2A 0.9800
C2 H2B 0.9800
C2 H2C 0.9800
C2 C3 1.534(2)
C3 C4 1.540(3)
C3 C8 1.537(3)
C4 H4A 0.9900
C4 H4B 0.9900
C4 C5 1.524(3)
C5 H5A 0.9900
C5 H5B 0.9900
C5 C6 1.529(2)
C6 H6A 0.9900
C6 H6B 0.9900
C6 C7 1.539(3)
C7 H7 1.0000
C7 C8 1.528(2)
C7 C13 1.567(2)
C8 C9 1.332(3)
C9 H9 0.9500
C9 C10 1.492(3)
C10 H10A 0.9900
C10 H10B 0.9900
C10 C11 1.533(2)
C11 H11 1.0000
C11 C12 1.533(3)
C11 C13 1.547(3)
C12 H12A 0.9800
C12 H12B 0.9800
C12 H12C 0.9800
C13 C14 1.541(2)
C13 C15 1.554(2)
C14 H14A 0.9800
C14 H14B 0.9800
C14 H14C 0.9800
C15 H15A 0.9900
C15 H15B 0.9900
C15 C16 1.524(2)
C16 H16 1.0000
C16 C17 1.536(2)
C17 C18 1.532(2)
C17 C20 1.544(2)
C18 H18A 0.9900
C18 H18B 0.9900
C19 C20 1.526(2)
C20 H20 1.0000
C21 C22 1.497(2)
C22 H22A 0.9800
C22 H22B 0.9800
C22 H22C 0.9800
O7 H7A 0.9416(14)
O7 H7B 0.9417(14)

loop_
_geom_hbond_atom_site_label_D
_geom_hbond_atom_site_label_H
_geom_hbond_atom_site_label_A
_geom_hbond_distance_DH
_geom_hbond_distance_HA
_geom_hbond_distance_DA
_geom_hbond_angle_DHA
_geom_hbond_site_symmetry_A
O3 H3 O4 0.84 2.00 2.7556(16) 149.8 2_546
O4 H4 O1 0.84 1.89 2.7047(18) 162.9 2_546
O7 H7A O3 0.9416(14) 2.048(8) 2.963(2) 164(2) .
O7 H7B O5 0.9417(14) 2.107(5) 3.043(3) 173(2) 2_446

loop_
_geom_torsion_atom_site_label_1
_geom_torsion_atom_site_label_2
_geom_torsion_atom_site_label_3
_geom_torsion_atom_site_label_4
_geom_torsion
O2 C16 C17 O3 60.39(17)
O2 C16 C17 C18 -179.53(14)
O2 C16 C17 C20 -66.39(18)
O3 C17 C18 O6 -80.65(16)
O3 C17 C20 O4 -47.27(18)
O3 C17 C20 C19 77.25(15)
O5 C19 C20 O4 -26.9(3)
O5 C19 C20 C17 -152.9(2)
O6 C19 C20 O4 152.21(15)
O6 C19 C20 C17 26.21(18)
C1 C3 C4 C5 -67.7(2)
C1 C3 C8 C7 70.7(2)
C1 C3 C8 C9 -105.6(2)
C2 C3 C4 C5 175.32(15)
C2 C3 C8 C7 -170.14(17)
C2 C3 C8 C9 13.5(3)
C3 C4 C5 C6 -56.4(2)
C3 C8 C9 C10 171.25(17)
C4 C3 C8 C7 -49.1(2)
C4 C3 C8 C9 134.53(19)
C4 C5 C6 C7 58.0(2)
C5 C6 C7 C8 -54.70(19)
C5 C6 C7 C13 177.82(13)
C6 C7 C8 C3 50.7(2)
C6 C7 C8 C9 -132.94(18)
C6 C7 C13 C11 163.88(13)
C6 C7 C13 C14 43.48(18)
C6 C7 C13 C15 -73.47(18)
C7 C8 C9 C10 -4.8(3)
C7 C13 C15 C16 -79.2(2)
C8 C3 C4 C5 51.6(2)
C8 C7 C13 C11 38.46(19)
C8 C7 C13 C14 -81.94(19)
C8 C7 C13 C15 161.11(15)
C8 C9 C10 C11 -17.7(3)
C9 C10 C11 C12 176.84(16)
C9 C10 C11 C13 50.0(2)
C10 C11 C13 C7 -60.38(17)
C10 C11 C13 C14 60.08(18)
C10 C11 C13 C15 177.59(13)
C11 C13 C15 C16 42.7(2)
C12 C11 C13 C7 175.57(14)
C12 C11 C13 C14 -63.97(17)
C12 C11 C13 C15 53.54(18)
C13 C7 C8 C3 177.38(15)
C13 C7 C8 C9 -6.3(3)
C13 C15 C16 O2 62.94(19)
C13 C15 C16 C17 -179.41(14)
C14 C13 C15 C16 161.99(15)
C15 C16 C17 O3 -58.15(17)
C15 C16 C17 C18 61.93(18)
C15 C16 C17 C20 175.07(14)
C16 O2 C21 O1 -2.0(2)
C16 O2 C21 C22 177.11(13)
C16 C17 C18 O6 156.41(15)
C16 C17 C20 O4 80.53(18)
C16 C17 C20 C19 -154.95(14)
C18 O6 C19 O5 174.57(18)
C18 O6 C19 C20 -4.6(2)
C18 C17 C20 O4 -159.67(14)
C18 C17 C20 C19 -35.15(15)
C19 O6 C18 C17 -19.41(19)
C20 C17 C18 O6 34.00(17)
C21 O2 C16 C15 -142.72(14)
C21 O2 C16 C17 97.00(16)
